data_4508738
loop_
_publ_author_name
'S\'en\'echal-David, Katell'
'Toupet, Lo\"ic'
'Maury, Olivier'
'Le Bozec, Hubert'

_publ_section_title
;
 Supramolecular Solid-State Interactions between Helicene-like
 Terpyridinium Cation and Tris(tetrachloro-benzenediolato)phosphate(V)
 (TRISPHAT) Anion
;
_journal_issue 6
_journal_name_full 'Crystal Growth &amp; Design'
_journal_page_first 1493
_journal_paper_doi 10.1021/cg060147n
_journal_volume 6
_journal_year 2006
_chemical_formula_sum 'C65 H57 Cl12 N4 O8 P'
_chemical_formula_weight 1478.52
_chemical_name_systematic
;
 ?
;
_space_group_IT_number 14
_symmetry_cell_setting monoclinic
_symmetry_space_group_name_Hall '-P 2ybc'
_symmetry_space_group_name_H-M 'P 1 21/c 1'
_atom_sites_solution_hydrogens geom
_atom_sites_solution_primary direct
_atom_sites_solution_secondary difmap
_audit_creation_method SHELXL-97
_cell_angle_alpha 90.00
_cell_angle_beta 99.0420(10)
_cell_angle_gamma 90.00
_cell_formula_units_Z 4
_cell_length_a 11.02500(10)
_cell_length_b 25.8624(4)
_cell_length_c 24.5040(4)
_cell_measurement_temperature 295(1)
_cell_volume 6900.07(17)
_computing_cell_refinement 'HKL Scalepack (Otwinowski & Minor 1997)'
_computing_data_collection 'Nonius (1999)'
_computing_data_reduction 'HKL Denzo and Scalepack (Otwinowski & Minor 1997)'
_computing_molecular_graphics 'PLATON_(Spek, 1998)'
_computing_publication_material 'SHELXL-97 (Sheldrick, 1997)'
_computing_structure_refinement 'SHELXL-97 (Sheldrick, 1997)'
_computing_structure_solution 'SIR-97_(Altomare & al., 1998)'
_diffrn_ambient_temperature 293(2)
_diffrn_detector_area_resol_mean 19.24
_diffrn_measured_fraction_theta_full 0.986
_diffrn_measured_fraction_theta_max 0.986
_diffrn_measurement_device_type Nonius_KappaCCD
_diffrn_measurement_method 'Area detector scans (see text)'
_diffrn_radiation_monochromator graphite
_diffrn_radiation_source 'fine-focus sealed tube'
_diffrn_radiation_type MoK\a
_diffrn_radiation_wavelength 0.71069
_diffrn_reflns_av_R_equivalents 0.0000
_diffrn_reflns_av_sigmaI/netI 0.0666
_diffrn_reflns_limit_h_max 13
_diffrn_reflns_limit_h_min 0
_diffrn_reflns_limit_k_max 32
_diffrn_reflns_limit_k_min 0
_diffrn_reflns_limit_l_max 30
_diffrn_reflns_limit_l_min -31
_diffrn_reflns_number 14454
_diffrn_reflns_theta_full 26.74
_diffrn_reflns_theta_max 26.74
_diffrn_reflns_theta_min 1.57
_exptl_absorpt_coefficient_mu 0.560
_exptl_absorpt_correction_type none
_exptl_crystal_colour orange
_exptl_crystal_density_diffrn 1.423
_exptl_crystal_density_method 'not measured'
_exptl_crystal_description plate
_exptl_crystal_F_000 3032
_exptl_crystal_size_max 0.42
_exptl_crystal_size_mid 0.40
_exptl_crystal_size_min 0.12
_refine_diff_density_max 0.898
_refine_diff_density_min -0.567
_refine_diff_density_rms 0.103
_refine_ls_extinction_coef 0.0015(3)
_refine_ls_extinction_expression Fc^*^=kFc[1+0.001xFc^2^\l^3^/sin(2\q)]^-1/4^
_refine_ls_extinction_method SHELXL
_refine_ls_goodness_of_fit_ref 1.080
_refine_ls_hydrogen_treatment constr
_refine_ls_matrix_type full
_refine_ls_number_parameters 779
_refine_ls_number_reflns 14454
_refine_ls_number_restraints 0
_refine_ls_restrained_S_all 1.080
_refine_ls_R_factor_all 0.1432
_refine_ls_R_factor_gt 0.0847
_refine_ls_shift/su_max 4.221
_refine_ls_shift/su_mean 0.118
_refine_ls_structure_factor_coef Fsqd
_refine_ls_weighting_details 'calc w=1/[\s^2^(Fo^2^)+(0.1253P)^2^+10.4042P] where P=(Fo^2^+2Fc^2^)/3'
_refine_ls_weighting_scheme calc
_refine_ls_wR_factor_gt 0.2228
_refine_ls_wR_factor_ref 0.2571
_reflns_number_gt 8800
_reflns_number_total 14454
_reflns_threshold_expression >2sigma(I)
_cod_data_source_file cg060147nsup1.cif
_cod_data_source_block kasdy
_cod_depositor_comments
;
The following automatic conversions were performed:

'_symmetry_cell_setting' value 'Monoclinic' changed to 'monoclinic'
according to /home/saulius/struct/CIF-dictionaries/cif_core.dic
dictionary named 'cif_core.dic' version 2.4.2 from 2011-04-26.

Automatic conversion script
Id: cif_fix_values 1891 2012-01-12 08:04:46Z andrius 
;
_cod_original_sg_symbol_H-M P21/c
_cod_database_code 4508738

loop_
_symmetry_equiv_pos_as_xyz
'x, y, z'
'-x, y+1/2, -z+1/2'
'-x, -y, -z'
'x, -y-1/2, z-1/2'

loop_
_atom_site_label
_atom_site_type_symbol
_atom_site_fract_x
_atom_site_fract_y
_atom_site_fract_z
_atom_site_U_iso_or_equiv
_atom_site_adp_type
_atom_site_occupancy
_atom_site_symmetry_multiplicity
_atom_site_calc_flag
_atom_site_refinement_flags
O7 O 0.5780(4) 0.33494(16) -0.00012(17) 0.0577(10) Uiso 1 1 d .
H7 H 0.6317 0.3372 0.0270 0.087 Uiso 1 1 calc R
C62 C 0.5037(7) 0.2544(3) 0.0345(3) 0.087(2) Uiso 1 1 d .
H62A H 0.4863 0.2192 0.0237 0.131 Uiso 1 1 calc R
H62B H 0.4301 0.2707 0.0422 0.131 Uiso 1 1 calc R
H62C H 0.5650 0.2552 0.0670 0.131 Uiso 1 1 calc R
C63 C 0.5499(6) 0.2825(2) -0.0112(3) 0.0608(15) Uiso 1 1 d .
H63A H 0.6232 0.2651 -0.0192 0.073 Uiso 1 1 calc R
H63B H 0.4884 0.2803 -0.0441 0.073 Uiso 1 1 calc R
O8 O 0.3034(17) 0.1432(7) 0.1754(8) 0.159(6) Uiso 0.50 1 d P
H8 H 0.2878 0.1646 0.1980 0.238 Uiso 0.50 1 calc PR
C64 C 0.3830(18) 0.1596(8) 0.1519(8) 0.106(6) Uiso 0.50 1 d P
H64A H 0.3519 0.1909 0.1329 0.127 Uiso 0.50 1 calc PR
H64B H 0.3948 0.1346 0.1237 0.127 Uiso 0.50 1 calc PR
C65 C 0.4951(19) 0.1707(9) 0.1803(9) 0.118(6) Uiso 0.50 1 d P
H65A H 0.5480 0.1822 0.1552 0.177 Uiso 0.50 1 calc PR
H65B H 0.5292 0.1403 0.1994 0.177 Uiso 0.50 1 calc PR
H65C H 0.4877 0.1976 0.2067 0.177 Uiso 0.50 1 calc PR
O9 O 0.844(3) 0.4828(12) 0.4023(13) 0.242(12) Uiso 0.50 1 d P
H9 H 0.7767 0.4691 0.4018 0.364 Uiso 0.50 1 calc PR
C66 C 0.856(3) 0.4959(15) 0.3542(16) 0.201(14) Uiso 0.50 1 d P
H66A H 0.8444 0.4658 0.3303 0.241 Uiso 0.50 1 calc PR
H66B H 0.9393 0.5083 0.3544 0.241 Uiso 0.50 1 calc PR
C67 C 0.771(3) 0.5357(14) 0.3320(15) 0.200(13) Uiso 0.50 1 d P
H67A H 0.7851 0.5449 0.2956 0.299 Uiso 0.50 1 calc PR
H67B H 0.7819 0.5656 0.3555 0.299 Uiso 0.50 1 calc PR
H67C H 0.6883 0.5231 0.3301 0.299 Uiso 0.50 1 calc PR
Cl1 Cl 0.04508(15) 0.10710(6) 0.23830(6) 0.0626(4) Uani 1 1 d .
Cl2 Cl -0.05122(15) 0.04740(6) 0.33492(7) 0.0673(4) Uani 1 1 d .
Cl3 Cl 0.03455(14) 0.08131(6) 0.45747(7) 0.0617(4) Uani 1 1 d .
Cl4 Cl 0.21282(12) 0.17660(6) 0.48301(6) 0.0535(4) Uani 1 1 d .
Cl5 Cl 0.67407(14) 0.14579(6) 0.33184(7) 0.0636(4) Uani 1 1 d .
Cl6 Cl 0.89158(13) 0.21281(7) 0.39420(6) 0.0676(5) Uani 1 1 d .
Cl7 Cl 0.84384(14) 0.32696(8) 0.42720(7) 0.0702(5) Uani 1 1 d .
Cl8 Cl 0.57381(13) 0.37188(6) 0.40398(6) 0.0587(4) Uani 1 1 d .
Cl9 Cl 0.31703(13) 0.30524(6) 0.13160(6) 0.0548(4) Uani 1 1 d .
Cl10 Cl 0.10262(14) 0.38529(6) 0.09846(6) 0.0614(4) Uani 1 1 d .
Cl11 Cl -0.06060(14) 0.41857(6) 0.18703(7) 0.0650(4) Uani 1 1 d .
Cl12 Cl -0.02600(12) 0.36231(6) 0.30316(6) 0.0589(4) Uani 1 1 d .
P1 P 0.30396(12) 0.24499(6) 0.31392(6) 0.0459(4) Uani 1 1 d .
O1 O 0.2154(3) 0.19571(15) 0.28169(15) 0.0484(9) Uani 1 1 d .
O2 O 0.2794(3) 0.22303(15) 0.37748(14) 0.0461(9) Uani 1 1 d .
O3 O 0.4316(3) 0.20615(14) 0.31493(15) 0.0481(9) Uani 1 1 d .
O4 O 0.3925(3) 0.29341(14) 0.34593(14) 0.0440(8) Uani 1 1 d .
O5 O 0.3233(3) 0.26526(15) 0.24907(14) 0.0485(9) Uani 1 1 d .
O6 O 0.1802(3) 0.28471(14) 0.31362(14) 0.0467(9) Uani 1 1 d .
N1 N 0.5454(3) 0.39329(16) 0.09898(17) 0.0398(9) Uani 1 1 d .
N2 N 0.4293(3) 0.42041(16) -0.00016(17) 0.0384(9) Uani 1 1 d .
H2 H 0.4867 0.3886 0.0042 0.050 Uiso 1 1 d .
N3 N 0.7398(4) 0.32943(17) 0.10209(17) 0.0421(10) Uani 1 1 d .
N4 N 0.3272(11) 0.4935(4) 0.4008(4) 0.150(4) Uani 1 1 d .
C1 C 0.1638(5) 0.1671(2) 0.3189(2) 0.0463(13) Uani 1 1 d .
C2 C 0.0849(5) 0.1266(2) 0.3054(2) 0.0479(13) Uani 1 1 d .
C3 C 0.0453(5) 0.0999(2) 0.3500(2) 0.0502(13) Uani 1 1 d .
C4 C 0.0828(5) 0.1149(2) 0.4033(2) 0.0497(14) Uani 1 1 d .
C5 C 0.1618(5) 0.1569(2) 0.4158(2) 0.0480(13) Uani 1 1 d .
C6 C 0.2007(4) 0.1831(2) 0.3725(2) 0.0421(12) Uani 1 1 d .
C7 C 0.5338(5) 0.2297(2) 0.3412(2) 0.0473(13) Uani 1 1 d .
C8 C 0.6507(5) 0.2084(2) 0.3523(2) 0.0509(14) Uani 1 1 d .
C9 C 0.7457(5) 0.2391(3) 0.3800(2) 0.0520(14) Uani 1 1 d .
C10 C 0.7251(5) 0.2892(3) 0.3950(2) 0.0532(14) Uani 1 1 d .
C11 C 0.6056(5) 0.3101(2) 0.3848(2) 0.0479(13) Uani 1 1 d .
C12 C 0.5127(5) 0.2792(2) 0.3583(2) 0.0459(13) Uani 1 1 d .
C13 C 0.2350(5) 0.2996(2) 0.2289(2) 0.0437(12) Uani 1 1 d .
C14 C 0.2195(5) 0.3218(2) 0.1775(2) 0.0468(12) Uani 1 1 d .
C15 C 0.1250(5) 0.3577(2) 0.1636(2) 0.0491(13) Uani 1 1 d .
C16 C 0.0497(5) 0.3715(2) 0.2026(2) 0.0503(13) Uani 1 1 d .
C17 C 0.0637(5) 0.3475(2) 0.2541(2) 0.0477(13) Uani 1 1 d .
C18 C 0.1556(4) 0.3110(2) 0.2658(2) 0.0439(12) Uani 1 1 d .
C19 C 0.4574(4) 0.42974(19) 0.0982(2) 0.0385(11) Uani 1 1 d .
C20 C 0.4038(4) 0.44726(19) 0.0429(2) 0.0391(11) Uani 1 1 d .
C21 C 0.3902(4) 0.4350(2) -0.0536(2) 0.0410(11) Uani 1 1 d .
C22 C 0.4202(4) 0.4048(2) -0.0976(2) 0.0436(12) Uani 1 1 d .
H22 H 0.4661 0.3747 -0.0904 0.052 Uiso 1 1 calc R
C23 C 0.3814(5) 0.4201(2) -0.1512(2) 0.0486(13) Uani 1 1 d .
H23 H 0.4014 0.4006 -0.1804 0.058 Uiso 1 1 calc R
C24 C 0.3116(5) 0.4652(2) -0.1617(2) 0.0505(14) Uani 1 1 d .
H24 H 0.2848 0.4750 -0.1981 0.061 Uiso 1 1 calc R
C25 C 0.2819(5) 0.4948(2) -0.1200(2) 0.0500(13) Uani 1 1 d .
H25 H 0.2365 0.5249 -0.1283 0.060 Uiso 1 1 calc R
C26 C 0.3196(4) 0.4805(2) -0.0638(2) 0.0427(12) Uani 1 1 d .
C27 C 0.2897(4) 0.5092(2) -0.0182(2) 0.0447(12) Uani 1 1 d .
C28 C 0.2163(5) 0.5578(2) -0.0295(3) 0.0593(15) Uani 1 1 d .
H28A H 0.1964 0.5629 -0.0687 0.089 Uiso 1 1 calc R
H28B H 0.2635 0.5866 -0.0131 0.089 Uiso 1 1 calc R
H28C H 0.1420 0.5550 -0.0139 0.089 Uiso 1 1 calc R
C29 C 0.3307(4) 0.4922(2) 0.0349(2) 0.0420(12) Uani 1 1 d .
C30 C 0.3062(5) 0.5209(2) 0.0860(2) 0.0459(12) Uani 1 1 d .
H30A H 0.3635 0.5496 0.0925 0.055 Uiso 1 1 calc R
H30B H 0.2242 0.5355 0.0785 0.055 Uiso 1 1 calc R
C31 C 0.3161(5) 0.4896(2) 0.1382(2) 0.0489(13) Uani 1 1 d .
H31A H 0.2389 0.4718 0.1387 0.059 Uiso 1 1 calc R
H31B H 0.3286 0.5130 0.1696 0.059 Uiso 1 1 calc R
C32 C 0.4188(4) 0.4500(2) 0.1453(2) 0.0428(12) Uani 1 1 d .
C33 C 0.4743(5) 0.4314(2) 0.1967(2) 0.0441(12) Uani 1 1 d .
C34 C 0.5653(5) 0.3936(2) 0.1985(2) 0.0442(12) Uani 1 1 d .
C35 C 0.6309(5) 0.3708(2) 0.2523(2) 0.0504(14) Uani 1 1 d .
H35A H 0.5788 0.3737 0.2806 0.061 Uiso 1 1 calc R
H35B H 0.7058 0.3900 0.2645 0.061 Uiso 1 1 calc R
C36 C 0.6621(5) 0.3136(2) 0.2445(2) 0.0523(14) Uani 1 1 d .
H36A H 0.7117 0.3009 0.2781 0.063 Uiso 1 1 calc R
H36B H 0.5867 0.2936 0.2384 0.063 Uiso 1 1 calc R
C37 C 0.7309(5) 0.3052(2) 0.1964(2) 0.0443(12) Uani 1 1 d .
C38 C 0.8228(5) 0.2692(2) 0.1965(2) 0.0463(12) Uani 1 1 d .
C39 C 0.8617(6) 0.2337(3) 0.2449(2) 0.0575(15) Uani 1 1 d .
H39A H 0.9269 0.2116 0.2371 0.086 Uiso 1 1 calc R
H39B H 0.7931 0.2129 0.2512 0.086 Uiso 1 1 calc R
H39C H 0.8899 0.2539 0.2773 0.086 Uiso 1 1 calc R
C40 C 0.8798(5) 0.2646(2) 0.1486(2) 0.0444(12) Uani 1 1 d .
C41 C 0.9789(5) 0.2301(2) 0.1442(2) 0.0518(13) Uani 1 1 d .
H41 H 1.0110 0.2096 0.1742 0.062 Uiso 1 1 calc R
C42 C 1.0264(5) 0.2271(2) 0.0966(2) 0.0557(15) Uani 1 1 d .
H42 H 1.0924 0.2051 0.0948 0.067 Uiso 1 1 calc R
C43 C 0.9784(5) 0.2563(2) 0.0499(2) 0.0498(13) Uani 1 1 d .
H43 H 1.0113 0.2530 0.0174 0.060 Uiso 1 1 calc R
C44 C 0.8830(5) 0.2896(2) 0.0524(2) 0.0458(12) Uani 1 1 d .
H44 H 0.8510 0.3090 0.0215 0.055 Uiso 1 1 calc R
C45 C 0.8330(5) 0.2946(2) 0.1016(2) 0.0430(12) Uani 1 1 d .
C46 C 0.6943(4) 0.3353(2) 0.1486(2) 0.0393(11) Uani 1 1 d .
C47 C 0.5974(4) 0.3755(2) 0.1490(2) 0.0399(11) Uani 1 1 d .
C48 C 0.4363(5) 0.4506(2) 0.2489(2) 0.0491(13) Uani 1 1 d .
C49 C 0.3298(7) 0.4348(4) 0.2646(3) 0.089(2) Uani 1 1 d .
H49 H 0.2792 0.4126 0.2414 0.107 Uiso 1 1 calc R
C50 C 0.2925(8) 0.4503(4) 0.3141(4) 0.101(3) Uani 1 1 d .
H50 H 0.2179 0.4384 0.3224 0.121 Uiso 1 1 calc R
C51 C 0.3598(8) 0.4810(3) 0.3488(4) 0.087(2) Uiso 1 1 d .
C52 C 0.4767(9) 0.4964(4) 0.3371(4) 0.102(3) Uiso 1 1 d .
H52 H 0.5286 0.5165 0.3622 0.122 Uiso 1 1 calc R
C53 C 0.5136(8) 0.4807(3) 0.2861(3) 0.087(2) Uiso 1 1 d .
H53 H 0.5897 0.4907 0.2780 0.104 Uiso 1 1 calc R
C54 C 0.2218(18) 0.4689(7) 0.4199(7) 0.207(8) Uani 1 1 d .
H54A H 0.1545 0.4661 0.3894 0.248 Uiso 1 1 calc R
H54B H 0.1946 0.4899 0.4484 0.248 Uiso 1 1 calc R
C55 C 0.262(2) 0.4066(10) 0.4464(11) 0.262(12) Uani 1 1 d .
H55A H 0.2957 0.3865 0.4188 0.315 Uiso 1 1 calc R
H55B H 0.3254 0.4096 0.4787 0.315 Uiso 1 1 calc R
C56 C 0.161(2) 0.3814(10) 0.4608(9) 0.277(12) Uani 1 1 d .
H56A H 0.1345 0.3981 0.4924 0.333 Uiso 1 1 calc R
H56B H 0.0931 0.3822 0.4302 0.333 Uiso 1 1 calc R
C57 C 0.1980(13) 0.3278(5) 0.4744(6) 0.157(5) Uani 1 1 d .
H57A H 0.1289 0.3087 0.4832 0.236 Uiso 1 1 calc R
H57B H 0.2627 0.3275 0.5055 0.236 Uiso 1 1 calc R
H57C H 0.2267 0.3122 0.4432 0.236 Uiso 1 1 calc R
C58 C 0.417(4) 0.5162(11) 0.4444(10) 0.54(3) Uani 1 1 d .
H58A H 0.4997 0.5062 0.4406 0.646 Uiso 1 1 calc R
H58B H 0.4005 0.5060 0.4807 0.646 Uiso 1 1 calc R
C59 C 0.397(2) 0.5749(12) 0.4351(11) 0.288(13) Uani 1 1 d .
H59A H 0.4236 0.5841 0.4004 0.346 Uiso 1 1 calc R
H59B H 0.4498 0.5932 0.4643 0.346 Uiso 1 1 calc R
C60 C 0.251(3) 0.5961(9) 0.4335(16) 0.46(2) Uani 1 1 d .
H60A H 0.2000 0.5865 0.3991 0.550 Uiso 1 1 calc R
H60B H 0.2157 0.5820 0.4641 0.550 Uiso 1 1 calc R
C61 C 0.262(2) 0.6464(8) 0.4376(8) 0.256(11) Uani 1 1 d .
H61A H 0.1868 0.6611 0.4451 0.308 Uiso 1 1 calc R
H61B H 0.2814 0.6602 0.4036 0.308 Uiso 1 1 calc R
H61C H 0.3274 0.6548 0.4672 0.308 Uiso 1 1 calc R

loop_
_atom_site_aniso_label
_atom_site_aniso_U_11
_atom_site_aniso_U_22
_atom_site_aniso_U_33
_atom_site_aniso_U_23
_atom_site_aniso_U_13
_atom_site_aniso_U_12
Cl1 0.0698(9) 0.0591(10) 0.0601(9) -0.0021(7) 0.0140(7) -0.0031(7)
Cl2 0.0672(9) 0.0555(10) 0.0850(11) -0.0020(8) 0.0297(8) -0.0094(7)
Cl3 0.0587(8) 0.0638(10) 0.0691(10) 0.0176(7) 0.0301(7) 0.0020(7)
Cl4 0.0506(7) 0.0650(9) 0.0474(8) 0.0132(6) 0.0152(6) 0.0108(6)
Cl5 0.0608(9) 0.0566(9) 0.0798(11) 0.0227(8) 0.0306(8) 0.0208(7)
Cl6 0.0450(8) 0.1028(13) 0.0568(9) 0.0199(8) 0.0138(6) 0.0272(8)
Cl7 0.0465(8) 0.0998(13) 0.0632(10) 0.0034(9) 0.0055(7) 0.0005(8)
Cl8 0.0558(8) 0.0641(10) 0.0567(8) 0.0000(7) 0.0104(6) 0.0034(7)
Cl9 0.0589(8) 0.0646(9) 0.0433(7) 0.0045(6) 0.0160(6) -0.0087(7)
Cl10 0.0698(9) 0.0665(10) 0.0436(8) 0.0151(7) -0.0040(7) -0.0061(7)
Cl11 0.0605(9) 0.0612(10) 0.0681(10) 0.0134(8) -0.0063(7) 0.0146(7)
Cl12 0.0457(7) 0.0759(10) 0.0551(8) 0.0020(7) 0.0076(6) 0.0166(7)
P1 0.0416(7) 0.0529(9) 0.0453(8) 0.0137(6) 0.0137(6) 0.0082(6)
O1 0.046(2) 0.055(2) 0.045(2) 0.0093(17) 0.0109(16) 0.0011(16)
O2 0.0403(18) 0.057(2) 0.042(2) 0.0134(17) 0.0105(15) 0.0039(16)
O3 0.042(2) 0.048(2) 0.057(2) 0.0102(17) 0.0165(17) 0.0083(16)
O4 0.0348(17) 0.050(2) 0.048(2) 0.0085(16) 0.0115(15) 0.0074(15)
O5 0.045(2) 0.058(2) 0.045(2) 0.0149(17) 0.0165(16) 0.0071(17)
O6 0.0414(19) 0.057(2) 0.043(2) 0.0139(17) 0.0115(15) 0.0124(16)
N1 0.034(2) 0.044(2) 0.042(2) 0.0030(19) 0.0079(17) 0.0008(17)
N2 0.035(2) 0.037(2) 0.042(2) 0.0025(18) 0.0017(17) 0.0019(17)
N3 0.038(2) 0.048(3) 0.041(2) 0.0023(19) 0.0103(18) 0.0022(18)
N4 0.227(11) 0.136(8) 0.113(6) -0.047(6) 0.108(7) -0.030(8)
C1 0.039(3) 0.048(3) 0.055(3) 0.016(3) 0.016(2) 0.012(2)
C2 0.039(3) 0.047(3) 0.059(3) 0.006(3) 0.011(2) 0.010(2)
C3 0.042(3) 0.047(3) 0.064(4) 0.005(3) 0.017(3) 0.007(2)
C4 0.040(3) 0.054(3) 0.060(4) 0.018(3) 0.022(3) 0.013(2)
C5 0.042(3) 0.052(3) 0.052(3) 0.012(3) 0.015(2) 0.014(2)
C6 0.034(2) 0.052(3) 0.041(3) 0.012(2) 0.010(2) 0.012(2)
C7 0.041(3) 0.056(4) 0.048(3) 0.017(3) 0.015(2) 0.006(2)
C8 0.050(3) 0.054(3) 0.053(3) 0.022(3) 0.024(3) 0.015(3)
C9 0.037(3) 0.077(4) 0.045(3) 0.017(3) 0.013(2) 0.010(3)
C10 0.042(3) 0.073(4) 0.046(3) 0.012(3) 0.014(2) 0.010(3)
C11 0.046(3) 0.057(3) 0.041(3) 0.016(3) 0.011(2) 0.006(2)
C12 0.045(3) 0.053(3) 0.042(3) 0.017(2) 0.014(2) 0.011(2)
C13 0.039(3) 0.045(3) 0.047(3) 0.005(2) 0.006(2) -0.001(2)
C14 0.047(3) 0.048(3) 0.046(3) 0.007(2) 0.007(2) -0.005(2)
C15 0.054(3) 0.049(3) 0.040(3) 0.004(2) -0.005(2) -0.012(3)
C16 0.042(3) 0.054(3) 0.051(3) 0.005(3) -0.005(2) 0.004(2)
C17 0.036(3) 0.055(3) 0.051(3) 0.005(3) 0.002(2) 0.001(2)
C18 0.038(3) 0.049(3) 0.042(3) 0.003(2) -0.001(2) 0.001(2)
C19 0.034(2) 0.038(3) 0.043(3) -0.001(2) 0.006(2) -0.006(2)
C20 0.031(2) 0.039(3) 0.047(3) 0.003(2) 0.004(2) -0.006(2)
C21 0.034(2) 0.042(3) 0.047(3) 0.003(2) 0.005(2) -0.007(2)
C22 0.038(3) 0.045(3) 0.047(3) 0.006(2) 0.003(2) -0.001(2)
C23 0.046(3) 0.051(3) 0.048(3) 0.003(3) 0.005(2) -0.008(2)
C24 0.047(3) 0.055(4) 0.047(3) 0.012(3) -0.001(2) -0.011(3)
C25 0.045(3) 0.047(3) 0.056(3) 0.010(3) 0.003(2) -0.001(2)
C26 0.032(2) 0.040(3) 0.056(3) 0.008(2) 0.006(2) -0.005(2)
C27 0.034(3) 0.043(3) 0.058(3) 0.007(2) 0.013(2) -0.004(2)
C28 0.059(3) 0.055(4) 0.067(4) 0.018(3) 0.019(3) 0.015(3)
C29 0.033(2) 0.041(3) 0.053(3) 0.005(2) 0.009(2) -0.007(2)
C30 0.042(3) 0.042(3) 0.054(3) 0.002(2) 0.010(2) 0.005(2)
C31 0.042(3) 0.047(3) 0.058(3) -0.002(3) 0.010(2) 0.001(2)
C32 0.037(3) 0.044(3) 0.048(3) -0.005(2) 0.011(2) -0.003(2)
C33 0.044(3) 0.045(3) 0.045(3) -0.001(2) 0.015(2) -0.007(2)
C34 0.040(3) 0.053(3) 0.041(3) 0.006(2) 0.009(2) -0.002(2)
C35 0.048(3) 0.069(4) 0.035(3) 0.002(3) 0.009(2) 0.012(3)
C36 0.051(3) 0.063(4) 0.046(3) 0.014(3) 0.017(2) 0.007(3)
C37 0.046(3) 0.048(3) 0.040(3) 0.007(2) 0.009(2) 0.007(2)
C38 0.046(3) 0.053(3) 0.041(3) 0.009(2) 0.011(2) 0.004(2)
C39 0.065(4) 0.067(4) 0.043(3) 0.012(3) 0.017(3) 0.019(3)
C40 0.039(3) 0.051(3) 0.042(3) 0.006(2) 0.003(2) 0.001(2)
C41 0.050(3) 0.054(4) 0.053(3) 0.007(3) 0.013(3) 0.005(3)
C42 0.041(3) 0.063(4) 0.064(4) 0.002(3) 0.011(3) 0.007(3)
C43 0.041(3) 0.063(4) 0.049(3) -0.007(3) 0.018(2) 0.001(2)
C44 0.045(3) 0.049(3) 0.044(3) 0.004(2) 0.010(2) 0.002(2)
C45 0.041(3) 0.045(3) 0.042(3) 0.001(2) 0.006(2) -0.002(2)
C46 0.037(3) 0.045(3) 0.037(3) 0.001(2) 0.007(2) -0.003(2)
C47 0.037(2) 0.046(3) 0.037(3) 0.006(2) 0.007(2) -0.001(2)
C48 0.052(3) 0.050(3) 0.048(3) -0.004(2) 0.014(2) 0.005(2)
C49 0.082(5) 0.115(7) 0.078(5) -0.027(5) 0.037(4) -0.033(5)
C50 0.088(5) 0.136(8) 0.091(6) -0.027(6) 0.053(5) -0.028(5)
C54 0.30(2) 0.173(16) 0.180(14) -0.009(12) 0.130(15) -0.035(16)
C55 0.25(2) 0.24(2) 0.33(3) -0.05(2) 0.15(2) -0.05(2)
C56 0.36(3) 0.28(3) 0.190(19) 0.035(18) 0.039(19) -0.15(3)
C57 0.173(12) 0.097(8) 0.205(14) 0.042(9) 0.038(10) -0.009(8)
C58 1.08(7) 0.33(3) 0.30(3) -0.25(3) 0.42(4) -0.32(4)
C59 0.19(2) 0.37(3) 0.32(3) -0.13(3) 0.07(2) 0.00(2)
C60 0.47(5) 0.128(17) 0.84(7) -0.14(3) 0.28(5) -0.02(2)
C61 0.34(3) 0.202(18) 0.21(2) -0.051(15) -0.006(18) 0.120(19)

loop_
_atom_type_symbol
_atom_type_description
_atom_type_scat_dispersion_real
_atom_type_scat_dispersion_imag
_atom_type_scat_source
C C 0.0033 0.0016 'International Tables Vol C Tables 4.2.6.8 and 6.1.1.4'
H H 0.0000 0.0000 'International Tables Vol C Tables 4.2.6.8 and 6.1.1.4'
N N 0.0061 0.0033 'International Tables Vol C Tables 4.2.6.8 and 6.1.1.4'
O O 0.0106 0.0060 'International Tables Vol C Tables 4.2.6.8 and 6.1.1.4'
P P 0.1023 0.0942 'International Tables Vol C Tables 4.2.6.8 and 6.1.1.4'
Cl Cl 0.1484 0.1585 'International Tables Vol C Tables 4.2.6.8 and 6.1.1.4'

loop_
_geom_angle_atom_site_label_1
_geom_angle_atom_site_label_2
_geom_angle_atom_site_label_3
_geom_angle
C63 O7 H7 109.5
C63 C62 H62A 109.5
C63 C62 H62B 109.5
H62A C62 H62B 109.5
C63 C62 H62C 109.5
H62A C62 H62C 109.5
H62B C62 H62C 109.5
O7 C63 C62 114.5(6)
O7 C63 H63A 108.6
C62 C63 H63A 108.6
O7 C63 H63B 108.6
C62 C63 H63B 108.7
H63A C63 H63B 107.6
C64 O8 H8 109.4
O8 C64 C65 120(2)
O8 C64 H64A 107.3
C65 C64 H64A 107.0
O8 C64 H64B 107.1
C65 C64 H64B 107.4
H64A C64 H64B 106.8
C64 C65 H65A 109.4
C64 C65 H65B 109.3
H65A C65 H65B 109.5
C64 C65 H65C 109.7
H65A C65 H65C 109.5
H65B C65 H65C 109.5
C66 O9 H9 110.5
O9 C66 C67 113(3)
O9 C66 H66A 107.9
C67 C66 H66A 109.0
O9 C66 H66B 110.0
C67 C66 H66B 109.3
H66A C66 H66B 107.8
C66 C67 H67A 109.2
C66 C67 H67B 109.5
H67A C67 H67B 109.5
C66 C67 H67C 109.8
H67A C67 H67C 109.5
H67B C67 H67C 109.5
O4 P1 O6 87.66(18)
O4 P1 O2 89.21(18)
O6 P1 O2 87.89(17)
O4 P1 O5 93.23(18)
O6 P1 O5 91.57(17)
O2 P1 O5 177.5(2)
O4 P1 O1 179.6(2)
O6 P1 O1 92.77(19)
O2 P1 O1 90.71(18)
O5 P1 O1 86.86(19)
O4 P1 O3 90.84(18)
O6 P1 O3 178.5(2)
O2 P1 O3 92.24(18)
O5 P1 O3 88.37(18)
O1 P1 O3 88.73(19)
C1 O1 P1 111.1(3)
C6 O2 P1 111.3(3)
C7 O3 P1 111.2(3)
C12 O4 P1 111.7(3)
C13 O5 P1 110.6(3)
C18 O6 P1 111.1(3)
C47 N1 C19 116.9(4)
C20 N2 C21 122.9(4)
C20 N2 H2 122.4
C21 N2 H2 114.5
C46 N3 C45 118.1(4)
C51 N4 C58 120.9(14)
C51 N4 C54 120.9(11)
C58 N4 C54 114.9(14)
C6 C1 C2 122.8(5)
C6 C1 O1 112.6(5)
C2 C1 O1 124.6(5)
C1 C2 C3 116.6(5)
C1 C2 Cl1 121.0(4)
C3 C2 Cl1 122.2(5)
C4 C3 C2 121.1(5)
C4 C3 Cl2 120.7(4)
C2 C3 Cl2 118.2(5)
C3 C4 C5 121.0(5)
C3 C4 Cl3 120.5(5)
C5 C4 Cl3 118.5(5)
C6 C5 C4 118.0(5)
C6 C5 Cl4 119.6(5)
C4 C5 Cl4 122.4(4)
O2 C6 C1 114.0(4)
O2 C6 C5 125.5(5)
C1 C6 C5 120.4(5)
O3 C7 C12 113.3(4)
O3 C7 C8 126.3(5)
C12 C7 C8 120.4(5)
C7 C8 C9 117.9(5)
C7 C8 Cl5 119.5(5)
C9 C8 Cl5 122.5(4)
C10 C9 C8 121.4(5)
C10 C9 Cl6 120.3(5)
C8 C9 Cl6 118.3(5)
C9 C10 C11 120.2(6)
C9 C10 Cl7 120.7(4)
C11 C10 Cl7 119.1(5)
C12 C11 C10 117.7(5)
C12 C11 Cl8 120.0(4)
C10 C11 Cl8 122.2(5)
O4 C12 C7 112.9(5)
O4 C12 C11 124.9(5)
C7 C12 C11 122.2(5)
O5 C13 C14 126.1(5)
O5 C13 C18 113.1(4)
C14 C13 C18 120.8(5)
C13 C14 C15 118.9(5)
C13 C14 Cl9 119.6(4)
C15 C14 Cl9 121.5(4)
C16 C15 C14 119.9(5)
C16 C15 Cl10 120.6(4)
C14 C15 Cl10 119.5(4)
C17 C16 C15 120.6(5)
C17 C16 Cl11 119.4(4)
C15 C16 Cl11 120.0(4)
C18 C17 C16 117.8(5)
C18 C17 Cl12 119.4(4)
C16 C17 Cl12 122.8(4)
O6 C18 C17 124.6(5)
O6 C18 C13 113.6(4)
C17 C18 C13 121.8(5)
N1 C19 C32 124.3(5)
N1 C19 C20 114.5(4)
C32 C19 C20 121.3(5)
N2 C20 C29 120.5(5)
N2 C20 C19 118.0(4)
C29 C20 C19 121.5(5)
N2 C21 C22 120.3(5)
N2 C21 C26 118.7(5)
C22 C21 C26 121.0(5)
C23 C22 C21 119.7(5)
C23 C22 H22 120.1
C21 C22 H22 120.1
C22 C23 C24 119.7(5)
C22 C23 H23 120.1
C24 C23 H23 120.1
C25 C24 C23 121.5(5)
C25 C24 H24 119.2
C23 C24 H24 119.2
C24 C25 C26 120.8(5)
C24 C25 H25 119.6
C26 C25 H25 119.6
C21 C26 C25 117.2(5)
C21 C26 C27 119.1(5)
C25 C26 C27 123.7(5)
C29 C27 C26 119.4(5)
C29 C27 C28 122.0(5)
C26 C27 C28 118.6(5)
C27 C28 H28A 109.4
C27 C28 H28B 109.5
H28A C28 H28B 109.5
C27 C28 H28C 109.5
H28A C28 H28C 109.5
H28B C28 H28C 109.5
C27 C29 C20 119.3(5)
C27 C29 C30 123.2(5)
C20 C29 C30 117.4(5)
C31 C30 C29 116.1(4)
C31 C30 H30A 108.3
C29 C30 H30A 108.3
C31 C30 H30B 108.2
C29 C30 H30B 108.3
H30A C30 H30B 107.4
C30 C31 C32 114.5(4)
C30 C31 H31A 108.7
C32 C31 H31A 108.6
C30 C31 H31B 108.6
C32 C31 H31B 108.6
H31A C31 H31B 107.6
C19 C32 C33 118.0(5)
C19 C32 C31 118.7(5)
C33 C32 C31 123.3(5)
C34 C33 C32 118.7(5)
C34 C33 C48 120.3(5)
C32 C33 C48 121.0(5)
C47 C34 C33 119.0(5)
C47 C34 C35 118.2(5)
C33 C34 C35 122.7(5)
C34 C35 C36 110.6(5)
C34 C35 H35A 109.6
C36 C35 H35A 109.6
C34 C35 H35B 109.5
C36 C35 H35B 109.5
H35A C35 H35B 108.1
C37 C36 C35 112.5(4)
C37 C36 H36A 109.1
C35 C36 H36A 109.1
C37 C36 H36B 109.1
C35 C36 H36B 109.1
H36A C36 H36B 107.8
C38 C37 C46 119.2(5)
C38 C37 C36 123.6(5)
C46 C37 C36 117.1(4)
C37 C38 C40 118.4(5)
C37 C38 C39 122.1(5)
C40 C38 C39 119.4(5)
C38 C39 H39A 109.5
C38 C39 H39B 109.4
H39A C39 H39B 109.5
C38 C39 H39C 109.5
H39A C39 H39C 109.5
H39B C39 H39C 109.5
C38 C40 C45 118.3(5)
C38 C40 C41 123.9(5)
C45 C40 C41 117.8(5)
C42 C41 C40 120.4(5)
C42 C41 H41 119.8
C40 C41 H41 119.8
C41 C42 C43 121.5(5)
C41 C42 H42 119.2
C43 C42 H42 119.3
C44 C43 C42 119.8(5)
C44 C43 H43 120.2
C42 C43 H43 120.1
C43 C44 C45 120.3(5)
C43 C44 H44 119.9
C45 C44 H44 119.9
N3 C45 C44 117.7(5)
N3 C45 C40 122.0(5)
C44 C45 C40 120.2(5)
N3 C46 C37 123.7(5)
N3 C46 C47 117.0(4)
C37 C46 C47 119.3(4)
N1 C47 C34 123.1(5)
N1 C47 C46 115.7(4)
C34 C47 C46 121.2(4)
C49 C48 C53 116.9(6)
C49 C48 C33 121.0(6)
C53 C48 C33 121.7(6)
C48 C49 C50 123.1(7)
C48 C49 H49 118.5
C50 C49 H49 118.4
C51 C50 C49 121.6(8)
C51 C50 H50 119.2
C49 C50 H50 119.2
C50 C51 N4 121.8(9)
C50 C51 C52 118.6(8)
N4 C51 C52 119.0(9)
C53 C52 C51 119.1(9)
C53 C52 H52 120.4
C51 C52 H52 120.5
C48 C53 C52 120.3(8)
C48 C53 H53 119.8
C52 C53 H53 119.9
N4 C54 C55 110.2(15)
N4 C54 H54A 109.7
C55 C54 H54A 109.6
N4 C54 H54B 109.4
C55 C54 H54B 109.8
H54A C54 H54B 108.1
C56 C55 C54 111(2)
C56 C55 H55A 109.2
C54 C55 H55A 109.7
C56 C55 H55B 109.6
C54 C55 H55B 109.6
H55A C55 H55B 108.1
C57 C56 C55 107(2)
C57 C56 H56A 110.1
C55 C56 H56A 110.3
C57 C56 H56B 110.3
C55 C56 H56B 110.5
H56A C56 H56B 108.7
C56 C57 H57A 110.0
C56 C57 H57B 109.3
H57A C57 H57B 109.5
C56 C57 H57C 109.1
H57A C57 H57C 109.5
H57B C57 H57C 109.5
N4 C58 C59 103(3)
N4 C58 H58A 112.3
C59 C58 H58A 111.8
N4 C58 H58B 110.7
C59 C58 H58B 110.0
H58A C58 H58B 108.9
C58 C59 C60 115(3)
C58 C59 H59A 107.8
C60 C59 H59A 106.0
C58 C59 H59B 108.9
C60 C59 H59B 110.5
H59A C59 H59B 107.7
C61 C60 C59 104(3)
C61 C60 H60A 114.2
C59 C60 H60A 113.1
C61 C60 H60B 108.1
C59 C60 H60B 108.2
H60A C60 H60B 108.9
C60 C61 H61A 109.5
C60 C61 H61B 106.4
H61A C61 H61B 109.5
C60 C61 H61C 112.5
H61A C61 H61C 109.5
H61B C61 H61C 109.5

loop_
_geom_bond_atom_site_label_1
_geom_bond_atom_site_label_2
_geom_bond_distance
O7 C63 1.409(7)
O7 H7 0.8200
C62 C63 1.491(10)
C62 H62A 0.9600
C62 H62B 0.9600
C62 H62C 0.9600
C63 H63A 0.9700
C63 H63B 0.9700
O8 C64 1.20(2)
O8 H8 0.8200
C64 C65 1.35(3)
C64 H64A 0.9700
C64 H64B 0.9700
C65 H65A 0.9600
C65 H65B 0.9600
C65 H65C 0.9600
O9 C66 1.25(4)
O9 H9 0.8200
C66 C67 1.44(4)
C66 H66A 0.9700
C66 H66B 0.9700
C67 H67A 0.9600
C67 H67B 0.9600
C67 H67C 0.9600
Cl1 C2 1.711(6)
Cl2 C3 1.729(6)
Cl3 C4 1.737(5)
Cl4 C5 1.730(6)
Cl5 C8 1.725(6)
Cl6 C9 1.730(5)
Cl7 C10 1.722(6)
Cl8 C11 1.717(6)
Cl9 C14 1.727(6)
Cl10 C15 1.730(5)
Cl11 C16 1.721(5)
Cl12 C17 1.717(6)
P1 O4 1.701(4)
P1 O6 1.707(3)
P1 O2 1.719(4)
P1 O5 1.718(4)
P1 O1 1.720(4)
P1 O3 1.726(4)
O1 C1 1.366(6)
O2 C6 1.343(6)
O3 C7 1.353(7)
O4 C12 1.363(6)
O5 C13 1.353(6)
O6 C18 1.344(6)
N1 C47 1.349(6)
N1 C19 1.351(6)
N2 C20 1.329(6)
N2 C21 1.366(6)
N2 H2 1.0334
N3 C46 1.323(6)
N3 C45 1.368(7)
N4 C51 1.415(11)
N4 C58 1.46(3)
N4 C54 1.464(17)
C1 C6 1.375(8)
C1 C2 1.369(8)
C2 C3 1.417(8)
C3 C4 1.364(8)
C4 C5 1.397(8)
C5 C6 1.382(7)
C7 C12 1.376(8)
C7 C8 1.389(7)
C8 C9 1.403(9)
C9 C10 1.375(9)
C10 C11 1.410(7)
C11 C12 1.379(8)
C13 C14 1.370(7)
C13 C18 1.386(7)
C14 C15 1.397(8)
C15 C16 1.408(8)
C16 C17 1.391(8)
C17 C18 1.381(7)
C19 C32 1.393(7)
C19 C20 1.463(7)
C20 C29 1.409(7)
C21 C22 1.411(7)
C21 C26 1.411(7)
C22 C23 1.373(7)
C22 H22 0.9300
C23 C24 1.397(8)
C23 H23 0.9300
C24 C25 1.358(8)
C24 H24 0.9300
C25 C26 1.425(7)
C25 H25 0.9300
C26 C27 1.422(8)
C27 C29 1.380(7)
C27 C28 1.497(8)
C28 H28A 0.9600
C28 H28B 0.9600
C28 H28C 0.9600
C29 C30 1.519(7)
C30 C31 1.503(7)
C30 H30A 0.9700
C30 H30B 0.9700
C31 C32 1.515(7)
C31 H31A 0.9700
C31 H31B 0.9700
C32 C33 1.398(7)
C33 C34 1.396(7)
C33 C48 1.491(7)
C34 C47 1.398(7)
C34 C35 1.519(7)
C35 C36 1.538(8)
C35 H35A 0.9700
C35 H35B 0.9700
C36 C37 1.513(7)
C36 H36A 0.9700
C36 H36B 0.9700
C37 C38 1.377(7)
C37 C46 1.412(7)
C38 C40 1.421(7)
C38 C39 1.508(7)
C39 H39A 0.9600
C39 H39B 0.9600
C39 H39C 0.9600
C40 C45 1.418(7)
C40 C41 1.427(7)
C41 C42 1.354(8)
C41 H41 0.9300
C42 C43 1.404(8)
C42 H42 0.9300
C43 C44 1.368(7)
C43 H43 0.9300
C44 C45 1.407(7)
C44 H44 0.9300
C46 C47 1.492(7)
C48 C49 1.355(9)
C48 C53 1.385(10)
C49 C50 1.399(10)
C49 H49 0.9300
C50 C51 1.307(11)
C50 H50 0.9300
C51 C52 1.421(12)
C52 C53 1.433(11)
C52 H52 0.9300
C53 H53 0.9300
C54 C55 1.77(3)
C54 H54A 0.9700
C54 H54B 0.9700
C55 C56 1.39(2)
C55 H55A 0.9700
C55 H55B 0.9700
C56 C57 1.47(3)
C56 H56A 0.9700
C56 H56B 0.9700
C57 H57A 0.9600
C57 H57B 0.9600
C57 H57C 0.9600
C58 C59 1.55(4)
C58 H58A 0.9700
C58 H58B 0.9700
C59 C60 1.69(3)
C59 H59A 0.9700
C59 H59B 0.9700
C60 C61 1.31(2)
C60 H60A 0.9700
C60 H60B 0.9700
C61 H61A 0.9600
C61 H61B 0.9600
C61 H61C 0.9600

loop_
_geom_torsion_atom_site_label_1
_geom_torsion_atom_site_label_2
_geom_torsion_atom_site_label_3
_geom_torsion_atom_site_label_4
_geom_torsion
O4 P1 O1 C1 84(25)
O6 P1 O1 C1 -83.5(3)
O2 P1 O1 C1 4.4(3)
O5 P1 O1 C1 -175.0(3)
O3 P1 O1 C1 96.6(3)
O4 P1 O2 C6 175.9(3)
O6 P1 O2 C6 88.3(3)
O5 P1 O2 C6 11(5)
O1 P1 O2 C6 -4.5(3)
O3 P1 O2 C6 -93.2(3)
O4 P1 O3 C7 2.8(3)
O6 P1 O3 C7 8(7)
O2 P1 O3 C7 -86.4(3)
O5 P1 O3 C7 96.0(3)
O1 P1 O3 C7 -177.1(3)
O6 P1 O4 C12 178.0(3)
O2 P1 O4 C12 90.1(3)
O5 P1 O4 C12 -90.6(3)
O1 P1 O4 C12 11(25)
O3 P1 O4 C12 -2.2(3)
O4 P1 O5 C13 -89.6(3)
O6 P1 O5 C13 -1.8(4)
O2 P1 O5 C13 76(5)
O1 P1 O5 C13 90.9(4)
O3 P1 O5 C13 179.7(4)
O4 P1 O6 C18 94.1(3)
O2 P1 O6 C18 -176.6(4)
O5 P1 O6 C18 0.9(4)
O1 P1 O6 C18 -86.0(4)
O3 P1 O6 C18 89(7)
P1 O1 C1 C6 -3.3(5)
P1 O1 C1 C2 177.3(4)
C6 C1 C2 C3 -2.3(7)
O1 C1 C2 C3 177.1(4)
C6 C1 C2 Cl1 -178.2(4)
O1 C1 C2 Cl1 1.1(7)
C1 C2 C3 C4 1.2(7)
Cl1 C2 C3 C4 177.1(4)
C1 C2 C3 Cl2 -178.4(4)
Cl1 C2 C3 Cl2 -2.5(6)
C2 C3 C4 C5 -0.3(8)
Cl2 C3 C4 C5 179.3(4)
C2 C3 C4 Cl3 -179.4(4)
Cl2 C3 C4 Cl3 0.2(6)
C3 C4 C5 C6 0.2(7)
Cl3 C4 C5 C6 179.4(4)
C3 C4 C5 Cl4 -179.2(4)
Cl3 C4 C5 Cl4 -0.1(6)
P1 O2 C6 C1 3.5(5)
P1 O2 C6 C5 -179.8(4)
C2 C1 C6 O2 179.2(4)
O1 C1 C6 O2 -0.2(6)
C2 C1 C6 C5 2.4(8)
O1 C1 C6 C5 -177.0(4)
C4 C5 C6 O2 -177.7(4)
Cl4 C5 C6 O2 1.7(7)
C4 C5 C6 C1 -1.3(7)
Cl4 C5 C6 C1 178.2(4)
P1 O3 C7 C12 -2.8(5)
P1 O3 C7 C8 176.0(4)
O3 C7 C8 C9 179.8(5)
C12 C7 C8 C9 -1.4(7)
O3 C7 C8 Cl5 -0.3(7)
C12 C7 C8 Cl5 178.5(4)
C7 C8 C9 C10 -1.1(8)
Cl5 C8 C9 C10 178.9(4)
C7 C8 C9 Cl6 179.7(4)
Cl5 C8 C9 Cl6 -0.2(6)
C8 C9 C10 C11 2.8(8)
Cl6 C9 C10 C11 -178.1(4)
C8 C9 C10 Cl7 -178.1(4)
Cl6 C9 C10 Cl7 1.0(7)
C9 C10 C11 C12 -1.8(8)
Cl7 C10 C11 C12 179.1(4)
C9 C10 C11 Cl8 178.6(4)
Cl7 C10 C11 Cl8 -0.5(6)
P1 O4 C12 C7 1.0(5)
P1 O4 C12 C11 -179.2(4)
O3 C7 C12 O4 1.2(6)
C8 C7 C12 O4 -177.7(4)
O3 C7 C12 C11 -178.6(4)
C8 C7 C12 C11 2.4(8)
C10 C11 C12 O4 179.4(5)
Cl8 C11 C12 O4 -1.0(7)
C10 C11 C12 C7 -0.8(8)
Cl8 C11 C12 C7 178.8(4)
P1 O5 C13 C14 -176.9(5)
P1 O5 C13 C18 2.2(6)
O5 C13 C14 C15 -178.4(5)
C18 C13 C14 C15 2.4(8)
O5 C13 C14 Cl9 1.2(8)
C18 C13 C14 Cl9 -177.9(4)
C13 C14 C15 C16 1.6(8)
Cl9 C14 C15 C16 -178.0(4)
C13 C14 C15 Cl10 -179.0(4)
Cl9 C14 C15 Cl10 1.4(6)
C14 C15 C16 C17 -3.8(8)
Cl10 C15 C16 C17 176.9(4)
C14 C15 C16 Cl11 176.0(4)
Cl10 C15 C16 Cl11 -3.3(7)
C15 C16 C17 C18 1.7(8)
Cl11 C16 C17 C18 -178.0(4)
C15 C16 C17 Cl12 -179.5(4)
Cl11 C16 C17 Cl12 0.7(7)
P1 O6 C18 C17 -177.6(4)
P1 O6 C18 C13 0.2(6)
C16 C17 C18 O6 179.9(5)
Cl12 C17 C18 O6 1.2(8)
C16 C17 C18 C13 2.4(8)
Cl12 C17 C18 C13 -176.4(4)
O5 C13 C18 O6 -1.6(7)
C14 C13 C18 O6 177.6(5)
O5 C13 C18 C17 176.2(5)
C14 C13 C18 C17 -4.6(8)
C47 N1 C19 C32 0.7(7)
C47 N1 C19 C20 -179.6(4)
C21 N2 C20 C29 1.8(7)
C21 N2 C20 C19 -176.0(4)
N1 C19 C20 N2 11.5(6)
C32 C19 C20 N2 -168.8(4)
N1 C19 C20 C29 -166.4(4)
C32 C19 C20 C29 13.4(7)
C20 N2 C21 C22 -180.0(4)
C20 N2 C21 C26 -0.1(7)
N2 C21 C22 C23 -179.4(4)
C26 C21 C22 C23 0.7(7)
C21 C22 C23 C24 -0.5(7)
C22 C23 C24 C25 0.8(8)
C23 C24 C25 C26 -1.0(8)
N2 C21 C26 C25 179.2(4)
C22 C21 C26 C25 -0.9(7)
N2 C21 C26 C27 -1.0(7)
C22 C21 C26 C27 178.9(4)
C24 C25 C26 C21 1.1(7)
C24 C25 C26 C27 -178.7(5)
C21 C26 C27 C29 0.3(7)
C25 C26 C27 C29 -179.9(5)
C21 C26 C27 C28 179.1(5)
C25 C26 C27 C28 -1.0(7)
C26 C27 C29 C20 1.4(7)
C28 C27 C29 C20 -177.4(5)
C26 C27 C29 C30 178.4(5)
C28 C27 C29 C30 -0.4(7)
N2 C20 C29 C27 -2.5(7)
C19 C20 C29 C27 175.3(4)
N2 C20 C29 C30 -179.7(4)
C19 C20 C29 C30 -1.9(7)
C27 C29 C30 C31 159.1(5)
C20 C29 C30 C31 -23.9(7)
C29 C30 C31 C32 37.9(6)
N1 C19 C32 C33 -0.3(7)
C20 C19 C32 C33 180.0(4)
N1 C19 C32 C31 -178.1(4)
C20 C19 C32 C31 2.2(7)
C30 C31 C32 C19 -27.4(7)
C30 C31 C32 C33 154.9(5)
C19 C32 C33 C34 0.1(7)
C31 C32 C33 C34 177.8(5)
C19 C32 C33 C48 -179.0(5)
C31 C32 C33 C48 -1.3(8)
C32 C33 C34 C47 -0.3(7)
C48 C33 C34 C47 178.8(5)
C32 C33 C34 C35 -179.9(5)
C48 C33 C34 C35 -0.8(8)
C47 C34 C35 C36 -33.5(7)
C33 C34 C35 C36 146.1(5)
C34 C35 C36 C37 52.5(6)
C35 C36 C37 C38 143.5(5)
C35 C36 C37 C46 -38.7(7)
C46 C37 C38 C40 1.7(8)
C36 C37 C38 C40 179.4(5)
C46 C37 C38 C39 -176.6(5)
C36 C37 C38 C39 1.2(9)
C37 C38 C40 C45 -4.9(8)
C39 C38 C40 C45 173.5(5)
C37 C38 C40 C41 177.7(5)
C39 C38 C40 C41 -4.0(8)
C38 C40 C41 C42 178.3(6)
C45 C40 C41 C42 0.8(8)
C40 C41 C42 C43 -1.8(9)
C41 C42 C43 C44 1.4(9)
C42 C43 C44 C45 0.0(8)
C46 N3 C45 C44 -178.3(5)
C46 N3 C45 C40 1.0(7)
C43 C44 C45 N3 178.4(5)
C43 C44 C45 C40 -0.9(8)
C38 C40 C45 N3 3.7(8)
C41 C40 C45 N3 -178.7(5)
C38 C40 C45 C44 -177.1(5)
C41 C40 C45 C44 0.5(8)
C45 N3 C46 C37 -4.5(7)
C45 N3 C46 C47 176.8(4)
C38 C37 C46 N3 3.2(8)
C36 C37 C46 N3 -174.7(5)
C38 C37 C46 C47 -178.2(5)
C36 C37 C46 C47 3.9(7)
C19 N1 C47 C34 -0.9(7)
C19 N1 C47 C46 180.0(4)
C33 C34 C47 N1 0.7(8)
C35 C34 C47 N1 -179.7(5)
C33 C34 C47 C46 179.8(5)
C35 C34 C47 C46 -0.6(7)
N3 C46 C47 N1 15.0(6)
C37 C46 C47 N1 -163.8(5)
N3 C46 C47 C34 -164.1(5)
C37 C46 C47 C34 17.1(7)
C34 C33 C48 C49 -103.3(8)
C32 C33 C48 C49 75.7(8)
C34 C33 C48 C53 69.5(8)
C32 C33 C48 C53 -111.4(7)
C53 C48 C49 C50 4.4(13)
C33 C48 C49 C50 177.6(8)
C48 C49 C50 C51 -0.7(16)
C49 C50 C51 N4 -175.0(10)
C49 C50 C51 C52 -3.5(15)
C58 N4 C51 C50 163.9(18)
C54 N4 C51 C50 5.5(19)
C58 N4 C51 C52 -8(2)
C54 N4 C51 C52 -166.0(13)
C50 C51 C52 C53 4.0(14)
N4 C51 C52 C53 175.7(9)
C49 C48 C53 C52 -3.8(11)
C33 C48 C53 C52 -176.9(7)
C51 C52 C53 C48 -0.3(13)
C51 N4 C54 C55 79.9(18)
C58 N4 C54 C55 -80(2)
N4 C54 C55 C56 -175.6(18)
C54 C55 C56 C57 171.7(16)
C51 N4 C58 C59 92(2)
C54 N4 C58 C59 -109(2)
N4 C58 C59 C60 54(3)
C58 C59 C60 C61 166(2)
